data_1569513
loop_
_publ_author_name
'Deziel, Anthony P.'
'Gahlawat, Sahil'
'Hazari, Nilay'
'Hopmann, Kathrin H.'
'Mercado, Brandon Q.'

_publ_section_title
;
 Comparative study of CO<sub>2</sub> insertion into pincer supported
 palladium alkyl and aryl complexes.
;
_journal_issue 30
_journal_name_full 'Chemical science'
_journal_page_first 8164
_journal_page_last 8179
_journal_paper_doi 10.1039/d3sc01459b
_journal_volume 14
_journal_year 2023
_chemical_formula_moiety 'C26 H49 B N2 P2 Pd'
_chemical_formula_sum 'C26 H49 B N2 P2 Pd'
_chemical_formula_weight 568.82
_space_group_crystal_system monoclinic
_space_group_IT_number 14
_space_group_name_Hall '-P 2yn'
_space_group_name_H-M_alt 'P 1 21/n 1'
_atom_sites_solution_hydrogens geom
_atom_sites_solution_primary SHELXT
_atom_sites_solution_secondary difmap
_audit_creation_date 2023-02-20
_audit_creation_method
;
Olex2 1.5
(compiled 2021.12.09 svn.r5202d8cf for OlexSys, GUI svn.r6439)
;
_audit_update_record
;
2023-02-21 deposited with the CCDC.	2023-07-03 downloaded from the CCDC.
;
_cell_angle_alpha 90
_cell_angle_beta 109.290(3)
_cell_angle_gamma 90
_cell_formula_units_Z 4
_cell_length_a 10.6371(3)
_cell_length_b 19.9621(5)
_cell_length_c 14.4091(3)
_cell_measurement_reflns_used 40902
_cell_measurement_temperature 93.15
_cell_measurement_theta_max 68.9140
_cell_measurement_theta_min 4.3600
_cell_volume 2887.84(14)
_computing_cell_refinement 'CrysAlisPro 1.171.40.67a (Rigaku OD, 2019)'
_computing_data_collection 'CrysAlisPro 1.171.40.67a (Rigaku OD, 2019)'
_computing_data_reduction 'CrysAlisPro 1.171.40.67a (Rigaku OD, 2019)'
_computing_molecular_graphics 'Olex2 1.5 (Dolomanov et al., 2009)'
_computing_publication_material 'Olex2 1.5 (Dolomanov et al., 2009)'
_computing_structure_refinement 'SHELXL 2014/7 (Sheldrick, 2015)'
_computing_structure_solution 'SHELXT-2014/5 (Sheldrick, 2014)'
_diffrn_ambient_temperature 93.15
_diffrn_detector_area_resol_mean 22.2
_diffrn_measured_fraction_theta_full 0.998
_diffrn_measured_fraction_theta_max 0.998
_diffrn_measurement_device_type 'Rigaku Saturn 944+ CCD'
_diffrn_measurement_method \w
_diffrn_radiation_type CuK\a
_diffrn_radiation_wavelength 1.54184
_diffrn_reflns_av_R_equivalents 0.0836
_diffrn_reflns_av_unetI/netI 0.0311
_diffrn_reflns_Laue_measured_fraction_full 0.998
_diffrn_reflns_Laue_measured_fraction_max 0.998
_diffrn_reflns_limit_h_max 12
_diffrn_reflns_limit_h_min -12
_diffrn_reflns_limit_k_max 23
_diffrn_reflns_limit_k_min -23
_diffrn_reflns_limit_l_max 17
_diffrn_reflns_limit_l_min -17
_diffrn_reflns_number 69607
_diffrn_reflns_point_group_measured_fraction_full 0.998
_diffrn_reflns_point_group_measured_fraction_max 0.998
_diffrn_reflns_theta_full 66.600
_diffrn_reflns_theta_max 66.600
_diffrn_reflns_theta_min 3.933
_diffrn_source 'microfocus rotating anode'
_exptl_absorpt_coefficient_mu 6.332
_exptl_absorpt_correction_T_max 1.00000
_exptl_absorpt_correction_T_min 0.61864
_exptl_absorpt_correction_type multi-scan
_exptl_absorpt_process_details
;
CrysAlisPro 1.171.40.67a (Rigaku Oxford Diffraction, 2019) 
Empirical absorption correction using spherical harmonics, 
 implemented in SCALE3 ABSPACK scaling algorithm. 
;
_exptl_crystal_colour colourless
_exptl_crystal_colour_primary colourless
_exptl_crystal_density_diffrn 1.308
_exptl_crystal_description plate
_exptl_crystal_F_000 1200
_exptl_crystal_size_max 0.2
_exptl_crystal_size_mid 0.1
_exptl_crystal_size_min 0.01
_refine_diff_density_max 0.516
_refine_diff_density_min -3.130
_refine_diff_density_rms 0.211
_refine_ls_extinction_method none
_refine_ls_goodness_of_fit_ref 1.055
_refine_ls_hydrogen_treatment constr
_refine_ls_matrix_type full
_refine_ls_number_parameters 302
_refine_ls_number_reflns 5101
_refine_ls_number_restraints 0
_refine_ls_restrained_S_all 1.055
_refine_ls_R_factor_all 0.0861
_refine_ls_R_factor_gt 0.0787
_refine_ls_shift/su_max 0.000
_refine_ls_shift/su_mean 0.000
_refine_ls_structure_factor_coef Fsqd
_refine_ls_weighting_details 'w=1/[\s^2^(Fo^2^)+(0.1680P)^2^+2.9427P] where P=(Fo^2^+2Fc^2^)/3'
_refine_ls_weighting_scheme calc
_refine_ls_wR_factor_gt 0.2066
_refine_ls_wR_factor_ref 0.2222
_reflns_Friedel_coverage 0.000
_reflns_number_gt 4439
_reflns_number_total 5101
_reflns_threshold_expression 'I > 2\s(I)'
_cod_data_source_file d3sc01459b3.cif
_cod_data_source_block 007b-22021
_cod_depositor_comments 'Adding full bibliography for 1569513--1569521.cif.'
_cod_original_cell_volume 2887.84(13)
_cod_database_code 1569513
_shelx_shelxl_version_number 2014/7
_shelx_space_group_comment
;
The symmetry employed for this shelxl refinement is uniquely defined 
by the following loop, which should always be used as a source of 
symmetry information in preference to the above space-group names. 
They are only intended as comments. 
;
_olex2_refinement_description
;
1.a Secondary CH2 refined with riding coordinates:
 C1(H1A,H1B), C9(H9A,H9B), C10(H10A,H10B)
1.b Aromatic/amide H refined with riding coordinates:
 C4(H4), C5(H5), C6(H6), C7(H7)
1.c Idealised Me refined as rotating group:
 C2(H2A,H2B,H2C), C12(H12A,H12B,H12C), C13(H13A,H13B,H13C), C14(H14A,H14B,
 H14C), C16(H16A,H16B,H16C), C17(H17A,H17B,H17C), C18(H18A,H18B,H18C), C20(H20A,
 H20B,H20C), C21(H21A,H21B,H21C), C22(H22A,H22B,H22C), C24(H24A,H24B,H24C),
 C25(H25A,H25B,H25C), C26(H26A,H26B,H26C)
;
_olex2_submission_special_instructions 'No special instructions were received'

loop_
_space_group_symop_operation_xyz
'x, y, z'
'-x+1/2, y+1/2, -z+1/2'
'-x, -y, -z'
'x-1/2, -y-1/2, z-1/2'

loop_
_atom_site_label
_atom_site_type_symbol
_atom_site_fract_x
_atom_site_fract_y
_atom_site_fract_z
_atom_site_U_iso_or_equiv
_atom_site_adp_type
_atom_site_occupancy
_atom_site_site_symmetry_order
_atom_site_calc_flag
_atom_site_refinement_flags_posn
_atom_site_refinement_flags_adp
_atom_site_refinement_flags_occupancy
_atom_site_disorder_assembly
_atom_site_disorder_group
Pd1 Pd 0.61697(4) 0.24378(2) 0.58730(3) 0.0404(2) Uani 1 1 d . . . . .
P1 P 0.72473(13) 0.34214(7) 0.57255(9) 0.0397(4) Uani 1 1 d . . . . .
P2 P 0.45535(13) 0.18198(7) 0.62462(9) 0.0404(4) Uani 1 1 d . . . . .
N1 N 0.5868(4) 0.3791(2) 0.6858(3) 0.0423(10) Uani 1 1 d . . . . .
N2 N 0.4414(4) 0.3004(2) 0.7029(3) 0.0423(10) Uani 1 1 d . . . . .
C1 C 0.7115(6) 0.1677(3) 0.5186(5) 0.0531(15) Uani 1 1 d . . . . .
H1A H 0.6446 0.1327 0.4883 0.064 Uiso 1 1 calc R U . . .
H1B H 0.7353 0.1896 0.4651 0.064 Uiso 1 1 calc R U . . .
C2 C 0.8341(7) 0.1341(4) 0.5867(5) 0.0594(16) Uani 1 1 d . . . . .
H2A H 0.8563 0.0951 0.5538 0.089 Uiso 1 1 calc R U . . .
H2B H 0.8172 0.1196 0.6465 0.089 Uiso 1 1 calc R U . . .
H2C H 0.9087 0.1658 0.6042 0.089 Uiso 1 1 calc R U . . .
C3 C 0.5176(6) 0.4069(3) 0.7436(4) 0.0432(12) Uani 1 1 d . . . . .
C4 C 0.5279(5) 0.4689(3) 0.7881(4) 0.0453(12) Uani 1 1 d . . . . .
H4 H 0.5902 0.5012 0.7821 0.054 Uiso 1 1 calc R U . . .
C5 C 0.4427(6) 0.4825(3) 0.8426(4) 0.0491(13) Uani 1 1 d . . . . .
H5 H 0.4464 0.5250 0.8731 0.059 Uiso 1 1 calc R U . . .
C6 C 0.3530(5) 0.4344(3) 0.8523(4) 0.0497(13) Uani 1 1 d . . . . .
H6 H 0.2969 0.4448 0.8897 0.060 Uiso 1 1 calc R U . . .
C7 C 0.3433(5) 0.3714(3) 0.8086(4) 0.0460(13) Uani 1 1 d . . . . .
H7 H 0.2817 0.3390 0.8156 0.055 Uiso 1 1 calc R U . . .
C8 C 0.4270(5) 0.3576(3) 0.7542(4) 0.0429(12) Uani 1 1 d . . . . .
C9 C 0.6962(5) 0.4061(3) 0.6595(4) 0.0443(12) Uani 1 1 d . . . . .
H9A H 0.7765 0.4113 0.7182 0.053 Uiso 1 1 calc R U . . .
H9B H 0.6726 0.4501 0.6268 0.053 Uiso 1 1 calc R U . . .
C10 C 0.3822(7) 0.2355(3) 0.7016(5) 0.0491(14) Uani 1 1 d . . . . .
H10A H 0.2841 0.2379 0.6718 0.059 Uiso 1 1 calc R U . . .
H10B H 0.4049 0.2172 0.7690 0.059 Uiso 1 1 calc R U . . .
C11 C 0.6465(5) 0.3829(3) 0.4494(4) 0.0465(13) Uani 1 1 d . . . . .
C12 C 0.5022(5) 0.4002(3) 0.4411(4) 0.0527(14) Uani 1 1 d . . . . .
H12A H 0.4580 0.3601 0.4547 0.079 Uiso 1 1 calc R U . . .
H12B H 0.4541 0.4162 0.3745 0.079 Uiso 1 1 calc R U . . .
H12C H 0.5025 0.4353 0.4888 0.079 Uiso 1 1 calc R U . . .
C13 C 0.7153(6) 0.4466(3) 0.4332(4) 0.0529(14) Uani 1 1 d . . . . .
H13A H 0.7255 0.4775 0.4880 0.079 Uiso 1 1 calc R U . . .
H13B H 0.6614 0.4678 0.3716 0.079 Uiso 1 1 calc R U . . .
H13C H 0.8033 0.4354 0.4296 0.079 Uiso 1 1 calc R U . . .
C14 C 0.6396(6) 0.3314(3) 0.3683(4) 0.0557(15) Uani 1 1 d . . . . .
H14A H 0.7300 0.3180 0.3726 0.084 Uiso 1 1 calc R U . . .
H14B H 0.5945 0.3514 0.3037 0.084 Uiso 1 1 calc R U . . .
H14C H 0.5899 0.2919 0.3769 0.084 Uiso 1 1 calc R U . . .
C15 C 0.9110(6) 0.3413(3) 0.6102(4) 0.0495(14) Uani 1 1 d . . . . .
C16 C 0.9796(6) 0.4109(3) 0.6322(5) 0.0578(16) Uani 1 1 d . . . . .
H16A H 0.9532 0.4379 0.5719 0.087 Uiso 1 1 calc R U . . .
H16B H 1.0765 0.4050 0.6557 0.087 Uiso 1 1 calc R U . . .
H16C H 0.9524 0.4337 0.6826 0.087 Uiso 1 1 calc R U . . .
C17 C 0.9549(6) 0.3048(3) 0.5335(5) 0.0555(15) Uani 1 1 d . . . . .
H17A H 0.9038 0.2633 0.5144 0.083 Uiso 1 1 calc R U . . .
H17B H 1.0500 0.2942 0.5610 0.083 Uiso 1 1 calc R U . . .
H17C H 0.9392 0.3335 0.4755 0.083 Uiso 1 1 calc R U . . .
C18 C 0.9555(6) 0.3005(3) 0.7074(4) 0.0571(16) Uani 1 1 d . . . . .
H18A H 0.9365 0.3262 0.7591 0.086 Uiso 1 1 calc R U . . .
H18B H 1.0513 0.2915 0.7269 0.086 Uiso 1 1 calc R U . . .
H18C H 0.9067 0.2580 0.6974 0.086 Uiso 1 1 calc R U . . .
C19 C 0.3072(5) 0.1627(3) 0.5131(4) 0.0480(13) Uani 1 1 d . . . . .
C20 C 0.2598(8) 0.2317(4) 0.4654(6) 0.068(2) Uani 1 1 d . . . . .
H20A H 0.2416 0.2613 0.5138 0.102 Uiso 1 1 calc R U . . .
H20B H 0.1784 0.2260 0.4089 0.102 Uiso 1 1 calc R U . . .
H20C H 0.3295 0.2516 0.4435 0.102 Uiso 1 1 calc R U . . .
C21 C 0.3491(6) 0.1219(4) 0.4396(4) 0.0660(19) Uani 1 1 d . . . . .
H21A H 0.4252 0.1435 0.4279 0.099 Uiso 1 1 calc R U . . .
H21B H 0.2747 0.1190 0.3777 0.099 Uiso 1 1 calc R U . . .
H21C H 0.3745 0.0767 0.4658 0.099 Uiso 1 1 calc R U . . .
C22 C 0.1914(6) 0.1282(3) 0.5347(4) 0.0551(15) Uani 1 1 d . . . . .
H22A H 0.1690 0.1532 0.5856 0.083 Uiso 1 1 calc R U . . .
H22B H 0.2172 0.0824 0.5576 0.083 Uiso 1 1 calc R U . . .
H22C H 0.1137 0.1268 0.4746 0.083 Uiso 1 1 calc R U . . .
C23 C 0.5124(6) 0.1068(3) 0.7054(4) 0.0507(14) Uani 1 1 d . . . . .
C24 C 0.5495(8) 0.0491(3) 0.6467(5) 0.0643(17) Uani 1 1 d . . . . .
H24A H 0.4680 0.0299 0.6005 0.097 Uiso 1 1 calc R U . . .
H24B H 0.5982 0.0143 0.6925 0.097 Uiso 1 1 calc R U . . .
H24C H 0.6055 0.0667 0.6103 0.097 Uiso 1 1 calc R U . . .
C25 C 0.6369(7) 0.1295(4) 0.7873(5) 0.0687(19) Uani 1 1 d . . . . .
H25A H 0.7030 0.1458 0.7587 0.103 Uiso 1 1 calc R U . . .
H25B H 0.6741 0.0917 0.8312 0.103 Uiso 1 1 calc R U . . .
H25C H 0.6137 0.1657 0.8247 0.103 Uiso 1 1 calc R U . . .
C26 C 0.4116(6) 0.0793(3) 0.7523(4) 0.0527(14) Uani 1 1 d . . . . .
H26A H 0.3798 0.1160 0.7840 0.079 Uiso 1 1 calc R U . . .
H26B H 0.4550 0.0453 0.8016 0.079 Uiso 1 1 calc R U . . .
H26C H 0.3360 0.0591 0.7012 0.079 Uiso 1 1 calc R U . . .
B1 B 0.5436(6) 0.3121(4) 0.6603(4) 0.0438(14) Uani 1 1 d . . . . .

loop_
_atom_site_aniso_label
_atom_site_aniso_U_11
_atom_site_aniso_U_22
_atom_site_aniso_U_33
_atom_site_aniso_U_23
_atom_site_aniso_U_13
_atom_site_aniso_U_12
Pd1 0.0370(3) 0.0474(3) 0.0318(3) -0.00173(14) 0.0045(2) -0.00150(14)
P1 0.0356(7) 0.0464(8) 0.0307(7) 0.0009(5) 0.0023(5) -0.0011(5)
P2 0.0362(7) 0.0457(8) 0.0342(7) -0.0012(5) 0.0048(5) -0.0031(6)
N1 0.044(2) 0.044(3) 0.037(2) -0.0041(19) 0.0101(19) -0.001(2)
N2 0.042(2) 0.044(3) 0.037(2) -0.0033(19) 0.0074(19) -0.002(2)
C1 0.051(3) 0.060(4) 0.049(3) -0.008(3) 0.016(3) 0.003(3)
C2 0.057(4) 0.059(4) 0.059(4) -0.003(3) 0.015(3) 0.006(3)
C3 0.044(3) 0.049(3) 0.032(2) 0.000(2) 0.006(2) 0.006(2)
C4 0.043(3) 0.046(3) 0.041(3) 0.003(2) 0.006(2) 0.006(2)
C5 0.049(3) 0.047(3) 0.044(3) -0.005(2) 0.006(2) 0.008(3)
C6 0.043(3) 0.059(4) 0.043(3) -0.006(3) 0.009(2) 0.005(3)
C7 0.035(2) 0.057(3) 0.038(3) 0.002(3) 0.002(2) 0.002(2)
C8 0.042(3) 0.046(3) 0.034(3) 0.001(2) 0.005(2) 0.007(2)
C9 0.045(3) 0.047(3) 0.038(3) 0.005(2) 0.010(2) -0.005(2)
C10 0.045(3) 0.053(3) 0.048(3) -0.004(3) 0.014(3) -0.005(3)
C11 0.042(3) 0.055(3) 0.034(3) 0.004(2) 0.002(2) 0.002(3)
C12 0.039(3) 0.059(4) 0.049(3) 0.013(3) 0.000(2) 0.001(3)
C13 0.049(3) 0.062(4) 0.040(3) 0.012(3) 0.006(2) 0.004(3)
C14 0.060(4) 0.068(4) 0.030(3) -0.001(3) 0.004(2) -0.002(3)
C15 0.043(3) 0.056(4) 0.043(3) 0.006(3) 0.007(2) 0.005(3)
C16 0.041(3) 0.066(4) 0.059(4) 0.004(3) 0.007(3) -0.010(3)
C17 0.043(3) 0.066(4) 0.058(4) 0.004(3) 0.017(3) 0.004(3)
C18 0.046(3) 0.062(4) 0.048(3) 0.011(3) -0.005(3) 0.005(3)
C19 0.038(3) 0.066(4) 0.034(3) 0.000(3) 0.003(2) -0.006(3)
C20 0.047(4) 0.080(5) 0.062(4) 0.020(4) -0.004(3) -0.003(3)
C21 0.049(3) 0.097(6) 0.044(3) -0.021(3) 0.003(3) -0.007(3)
C22 0.043(3) 0.070(4) 0.044(3) -0.004(3) 0.003(2) -0.012(3)
C23 0.051(3) 0.054(4) 0.042(3) 0.007(3) 0.008(3) 0.004(3)
C24 0.080(5) 0.051(4) 0.064(4) 0.014(3) 0.027(3) 0.010(3)
C25 0.053(4) 0.087(5) 0.054(4) 0.017(4) 0.001(3) -0.011(3)
C26 0.057(4) 0.051(4) 0.048(3) 0.002(3) 0.016(3) -0.008(3)
B1 0.038(3) 0.056(4) 0.032(3) 0.003(3) 0.003(2) -0.001(3)

loop_
_atom_type_symbol
_atom_type_description
_atom_type_scat_dispersion_real
_atom_type_scat_dispersion_imag
_atom_type_scat_source
C C 0.0181 0.0091 'International Tables Vol C Tables 4.2.6.8 and 6.1.1.4'
H H 0.0000 0.0000 'International Tables Vol C Tables 4.2.6.8 and 6.1.1.4'
B B 0.0090 0.0039 'International Tables Vol C Tables 4.2.6.8 and 6.1.1.4'
N N 0.0311 0.0180 'International Tables Vol C Tables 4.2.6.8 and 6.1.1.4'
P P 0.2955 0.4335 'International Tables Vol C Tables 4.2.6.8 and 6.1.1.4'
Pd Pd 0.1215 3.9337 'International Tables Vol C Tables 4.2.6.8 and 6.1.1.4'

loop_
_geom_angle_atom_site_label_1
_geom_angle_atom_site_label_2
_geom_angle_atom_site_label_3
_geom_angle
_geom_angle_site_symmetry_1
_geom_angle_site_symmetry_3
_geom_angle_publ_flag
P1 Pd1 P2 153.99(6) . . ?
C1 Pd1 P1 103.15(18) . . ?
C1 Pd1 P2 102.61(18) . . ?
B1 Pd1 P1 76.39(19) . . ?
B1 Pd1 P2 78.23(19) . . ?
B1 Pd1 C1 175.3(2) . . ?
C9 P1 Pd1 108.66(17) . . ?
C11 P1 Pd1 112.06(19) . . ?
C11 P1 C9 102.5(3) . . ?
C15 P1 Pd1 118.3(2) . . ?
C15 P1 C9 101.6(3) . . ?
C15 P1 C11 111.9(3) . . ?
C10 P2 Pd1 108.5(2) . . ?
C19 P2 Pd1 112.74(18) . . ?
C19 P2 C10 103.1(3) . . ?
C23 P2 Pd1 117.2(2) . . ?
C23 P2 C10 101.6(3) . . ?
C23 P2 C19 112.0(3) . . ?
C3 N1 C9 129.7(5) . . ?
C3 N1 B1 109.8(5) . . ?
B1 N1 C9 120.2(5) . . ?
C8 N2 C10 128.3(5) . . ?
C8 N2 B1 108.9(5) . . ?
B1 N2 C10 122.1(5) . . ?
Pd1 C1 H1A 108.3 . . ?
Pd1 C1 H1B 108.3 . . ?
H1A C1 H1B 107.4 . . ?
C2 C1 Pd1 115.8(4) . . ?
C2 C1 H1A 108.3 . . ?
C2 C1 H1B 108.3 . . ?
C1 C2 H2A 109.5 . . ?
C1 C2 H2B 109.5 . . ?
C1 C2 H2C 109.5 . . ?
H2A C2 H2B 109.5 . . ?
H2A C2 H2C 109.5 . . ?
H2B C2 H2C 109.5 . . ?
N1 C3 C8 107.4(5) . . ?
C4 C3 N1 131.0(6) . . ?
C4 C3 C8 121.5(5) . . ?
C3 C4 H4 121.2 . . ?
C3 C4 C5 117.7(6) . . ?
C5 C4 H4 121.2 . . ?
C4 C5 H5 119.6 . . ?
C6 C5 C4 120.8(6) . . ?
C6 C5 H5 119.6 . . ?
C5 C6 H6 119.1 . . ?
C5 C6 C7 121.8(5) . . ?
C7 C6 H6 119.1 . . ?
C6 C7 H7 121.1 . . ?
C8 C7 C6 117.8(6) . . ?
C8 C7 H7 121.1 . . ?
N2 C8 C3 108.2(5) . . ?
C7 C8 N2 131.4(5) . . ?
C7 C8 C3 120.4(5) . . ?
P1 C9 H9A 110.9 . . ?
P1 C9 H9B 110.9 . . ?
N1 C9 P1 104.1(4) . . ?
N1 C9 H9A 110.9 . . ?
N1 C9 H9B 110.9 . . ?
H9A C9 H9B 109.0 . . ?
P2 C10 H10A 110.8 . . ?
P2 C10 H10B 110.8 . . ?
N2 C10 P2 104.8(4) . . ?
N2 C10 H10A 110.8 . . ?
N2 C10 H10B 110.8 . . ?
H10A C10 H10B 108.9 . . ?
C12 C11 P1 106.8(4) . . ?
C12 C11 C14 107.1(5) . . ?
C13 C11 P1 114.9(4) . . ?
C13 C11 C12 108.6(5) . . ?
C13 C11 C14 110.3(5) . . ?
C14 C11 P1 108.8(4) . . ?
C11 C12 H12A 109.5 . . ?
C11 C12 H12B 109.5 . . ?
C11 C12 H12C 109.5 . . ?
H12A C12 H12B 109.5 . . ?
H12A C12 H12C 109.5 . . ?
H12B C12 H12C 109.5 . . ?
C11 C13 H13A 109.5 . . ?
C11 C13 H13B 109.5 . . ?
C11 C13 H13C 109.5 . . ?
H13A C13 H13B 109.5 . . ?
H13A C13 H13C 109.5 . . ?
H13B C13 H13C 109.5 . . ?
C11 C14 H14A 109.5 . . ?
C11 C14 H14B 109.5 . . ?
C11 C14 H14C 109.5 . . ?
H14A C14 H14B 109.5 . . ?
H14A C14 H14C 109.5 . . ?
H14B C14 H14C 109.5 . . ?
C16 C15 P1 115.6(4) . . ?
C17 C15 P1 110.1(4) . . ?
C17 C15 C16 109.9(5) . . ?
C17 C15 C18 109.2(5) . . ?
C18 C15 P1 104.1(4) . . ?
C18 C15 C16 107.6(5) . . ?
C15 C16 H16A 109.5 . . ?
C15 C16 H16B 109.5 . . ?
C15 C16 H16C 109.5 . . ?
H16A C16 H16B 109.5 . . ?
H16A C16 H16C 109.5 . . ?
H16B C16 H16C 109.5 . . ?
C15 C17 H17A 109.5 . . ?
C15 C17 H17B 109.5 . . ?
C15 C17 H17C 109.5 . . ?
H17A C17 H17B 109.5 . . ?
H17A C17 H17C 109.5 . . ?
H17B C17 H17C 109.5 . . ?
C15 C18 H18A 109.5 . . ?
C15 C18 H18B 109.5 . . ?
C15 C18 H18C 109.5 . . ?
H18A C18 H18B 109.5 . . ?
H18A C18 H18C 109.5 . . ?
H18B C18 H18C 109.5 . . ?
C20 C19 P2 104.8(4) . . ?
C21 C19 P2 110.5(4) . . ?
C21 C19 C20 107.3(6) . . ?
C21 C19 C22 110.0(5) . . ?
C22 C19 P2 114.9(4) . . ?
C22 C19 C20 109.0(5) . . ?
C19 C20 H20A 109.5 . . ?
C19 C20 H20B 109.5 . . ?
C19 C20 H20C 109.5 . . ?
H20A C20 H20B 109.5 . . ?
H20A C20 H20C 109.5 . . ?
H20B C20 H20C 109.5 . . ?
C19 C21 H21A 109.5 . . ?
C19 C21 H21B 109.5 . . ?
C19 C21 H21C 109.5 . . ?
H21A C21 H21B 109.5 . . ?
H21A C21 H21C 109.5 . . ?
H21B C21 H21C 109.5 . . ?
C19 C22 H22A 109.5 . . ?
C19 C22 H22B 109.5 . . ?
C19 C22 H22C 109.5 . . ?
H22A C22 H22B 109.5 . . ?
H22A C22 H22C 109.5 . . ?
H22B C22 H22C 109.5 . . ?
C24 C23 P2 110.1(4) . . ?
C25 C23 P2 105.3(5) . . ?
C25 C23 C24 109.3(6) . . ?
C25 C23 C26 108.6(5) . . ?
C26 C23 P2 115.3(4) . . ?
C26 C23 C24 108.1(5) . . ?
C23 C24 H24A 109.5 . . ?
C23 C24 H24B 109.5 . . ?
C23 C24 H24C 109.5 . . ?
H24A C24 H24B 109.5 . . ?
H24A C24 H24C 109.5 . . ?
H24B C24 H24C 109.5 . . ?
C23 C25 H25A 109.5 . . ?
C23 C25 H25B 109.5 . . ?
C23 C25 H25C 109.5 . . ?
H25A C25 H25B 109.5 . . ?
H25A C25 H25C 109.5 . . ?
H25B C25 H25C 109.5 . . ?
C23 C26 H26A 109.5 . . ?
C23 C26 H26B 109.5 . . ?
C23 C26 H26C 109.5 . . ?
H26A C26 H26B 109.5 . . ?
H26A C26 H26C 109.5 . . ?
H26B C26 H26C 109.5 . . ?
N1 B1 Pd1 128.3(4) . . ?
N1 B1 N2 105.6(5) . . ?
N2 B1 Pd1 126.0(5) . . ?

loop_
_geom_bond_atom_site_label_1
_geom_bond_atom_site_label_2
_geom_bond_distance
_geom_bond_site_symmetry_2
_geom_bond_publ_flag
Pd1 P1 2.3184(15) . ?
Pd1 P2 2.3189(14) . ?
Pd1 C1 2.226(6) . ?
Pd1 B1 2.029(7) . ?
P1 C9 1.881(6) . ?
P1 C11 1.879(5) . ?
P1 C15 1.873(6) . ?
P2 C10 1.883(6) . ?
P2 C19 1.882(5) . ?
P2 C23 1.873(6) . ?
N1 C3 1.396(7) . ?
N1 C9 1.442(7) . ?
N1 B1 1.422(8) . ?
N2 C8 1.396(7) . ?
N2 C10 1.439(7) . ?
N2 B1 1.433(8) . ?
C1 H1A 0.9900 . ?
C1 H1B 0.9900 . ?
C1 C2 1.506(9) . ?
C2 H2A 0.9800 . ?
C2 H2B 0.9800 . ?
C2 H2C 0.9800 . ?
C3 C4 1.382(8) . ?
C3 C8 1.420(8) . ?
C4 H4 0.9500 . ?
C4 C5 1.408(8) . ?
C5 H5 0.9500 . ?
C5 C6 1.392(9) . ?
C6 H6 0.9500 . ?
C6 C7 1.395(8) . ?
C7 H7 0.9500 . ?
C7 C8 1.394(8) . ?
C9 H9A 0.9900 . ?
C9 H9B 0.9900 . ?
C10 H10A 0.9900 . ?
C10 H10B 0.9900 . ?
C11 C12 1.539(8) . ?
C11 C13 1.522(8) . ?
C11 C14 1.541(8) . ?
C12 H12A 0.9800 . ?
C12 H12B 0.9800 . ?
C12 H12C 0.9800 . ?
C13 H13A 0.9800 . ?
C13 H13B 0.9800 . ?
C13 H13C 0.9800 . ?
C14 H14A 0.9800 . ?
C14 H14B 0.9800 . ?
C14 H14C 0.9800 . ?
C15 C16 1.552(9) . ?
C15 C17 1.521(8) . ?
C15 C18 1.552(8) . ?
C16 H16A 0.9800 . ?
C16 H16B 0.9800 . ?
C16 H16C 0.9800 . ?
C17 H17A 0.9800 . ?
C17 H17B 0.9800 . ?
C17 H17C 0.9800 . ?
C18 H18A 0.9800 . ?
C18 H18B 0.9800 . ?
C18 H18C 0.9800 . ?
C19 C20 1.547(9) . ?
C19 C21 1.515(8) . ?
C19 C22 1.531(8) . ?
C20 H20A 0.9800 . ?
C20 H20B 0.9800 . ?
C20 H20C 0.9800 . ?
C21 H21A 0.9800 . ?
C21 H21B 0.9800 . ?
C21 H21C 0.9800 . ?
C22 H22A 0.9800 . ?
C22 H22B 0.9800 . ?
C22 H22C 0.9800 . ?
C23 C24 1.555(9) . ?
C23 C25 1.523(9) . ?
C23 C26 1.546(8) . ?
C24 H24A 0.9800 . ?
C24 H24B 0.9800 . ?
C24 H24C 0.9800 . ?
C25 H25A 0.9800 . ?
C25 H25B 0.9800 . ?
C25 H25C 0.9800 . ?
C26 H26A 0.9800 . ?
C26 H26B 0.9800 . ?
C26 H26C 0.9800 . ?

loop_
_geom_torsion_atom_site_label_1
_geom_torsion_atom_site_label_2
_geom_torsion_atom_site_label_3
_geom_torsion_atom_site_label_4
_geom_torsion
_geom_torsion_site_symmetry_1
_geom_torsion_site_symmetry_2
_geom_torsion_site_symmetry_3
_geom_torsion_site_symmetry_4
_geom_torsion_publ_flag
Pd1 P1 C9 N1 -15.7(4) . . . . ?
Pd1 P1 C11 C12 61.5(4) . . . . ?
Pd1 P1 C11 C13 -177.9(4) . . . . ?
Pd1 P1 C11 C14 -53.8(4) . . . . ?
Pd1 P1 C15 C16 -160.3(4) . . . . ?
Pd1 P1 C15 C17 74.5(4) . . . . ?
Pd1 P1 C15 C18 -42.5(5) . . . . ?
Pd1 P2 C10 N2 6.1(5) . . . . ?
Pd1 P2 C19 C20 -54.5(5) . . . . ?
Pd1 P2 C19 C21 60.7(5) . . . . ?
Pd1 P2 C19 C22 -174.1(4) . . . . ?
Pd1 P2 C23 C24 -74.0(5) . . . . ?
Pd1 P2 C23 C25 43.7(5) . . . . ?
Pd1 P2 C23 C26 163.3(4) . . . . ?
N1 C3 C4 C5 179.9(5) . . . . ?
N1 C3 C8 N2 -0.1(6) . . . . ?
N1 C3 C8 C7 -179.8(5) . . . . ?
C3 N1 C9 P1 -175.7(4) . . . . ?
C3 N1 B1 Pd1 -174.6(4) . . . . ?
C3 N1 B1 N2 1.6(6) . . . . ?
C3 C4 C5 C6 1.0(8) . . . . ?
C4 C3 C8 N2 -178.9(5) . . . . ?
C4 C3 C8 C7 1.4(8) . . . . ?
C4 C5 C6 C7 -0.3(8) . . . . ?
C5 C6 C7 C8 0.1(8) . . . . ?
C6 C7 C8 N2 179.7(5) . . . . ?
C6 C7 C8 C3 -0.6(8) . . . . ?
C8 N2 C10 P2 -176.0(4) . . . . ?
C8 N2 B1 Pd1 174.7(4) . . . . ?
C8 N2 B1 N1 -1.6(6) . . . . ?
C8 C3 C4 C5 -1.6(8) . . . . ?
C9 P1 C11 C12 -54.8(4) . . . . ?
C9 P1 C11 C13 65.8(5) . . . . ?
C9 P1 C11 C14 -170.1(4) . . . . ?
C9 P1 C15 C16 -41.6(5) . . . . ?
C9 P1 C15 C17 -166.8(4) . . . . ?
C9 P1 C15 C18 76.3(4) . . . . ?
C9 N1 C3 C4 3.9(9) . . . . ?
C9 N1 C3 C8 -174.8(5) . . . . ?
C9 N1 B1 Pd1 -0.1(7) . . . . ?
C9 N1 B1 N2 176.1(4) . . . . ?
C10 P2 C19 C20 62.2(5) . . . . ?
C10 P2 C19 C21 177.5(5) . . . . ?
C10 P2 C19 C22 -57.3(5) . . . . ?
C10 P2 C23 C24 168.0(5) . . . . ?
C10 P2 C23 C25 -74.3(5) . . . . ?
C10 P2 C23 C26 45.3(5) . . . . ?
C10 N2 C8 C3 172.3(5) . . . . ?
C10 N2 C8 C7 -8.0(9) . . . . ?
C10 N2 B1 Pd1 2.8(8) . . . . ?
C10 N2 B1 N1 -173.5(5) . . . . ?
C11 P1 C9 N1 103.0(4) . . . . ?
C11 P1 C15 C16 67.1(5) . . . . ?
C11 P1 C15 C17 -58.1(5) . . . . ?
C11 P1 C15 C18 -175.0(4) . . . . ?
C15 P1 C9 N1 -141.1(4) . . . . ?
C15 P1 C11 C12 -162.9(4) . . . . ?
C15 P1 C11 C13 -42.4(5) . . . . ?
C15 P1 C11 C14 81.8(5) . . . . ?
C19 P2 C10 N2 -113.6(4) . . . . ?
C19 P2 C23 C24 58.6(5) . . . . ?
C19 P2 C23 C25 176.3(4) . . . . ?
C19 P2 C23 C26 -64.1(5) . . . . ?
C23 P2 C10 N2 130.2(4) . . . . ?
C23 P2 C19 C20 170.7(4) . . . . ?
C23 P2 C19 C21 -74.1(5) . . . . ?
C23 P2 C19 C22 51.1(5) . . . . ?
B1 N1 C3 C4 177.7(5) . . . . ?
B1 N1 C3 C8 -1.0(6) . . . . ?
B1 N1 C9 P1 11.0(6) . . . . ?
B1 N2 C8 C3 1.0(6) . . . . ?
B1 N2 C8 C7 -179.3(5) . . . . ?
B1 N2 C10 P2 -5.8(7) . . . . ?
